data_7010604
loop_
_publ_author_name
'Lethbridge, Zoe A. D.'
'Tiwary, Satish K.'
'Harrison, Andrew'
'Lightfoot, Philip'

_publ_section_title
;
 Synthesis, structural relationships and magnetic properties of new
 amine-templated manganese(II) phosphate oxalate framework materials
;
_journal_issue 12
_journal_name_full 'Journal of the Chemical Society, Dalton Transactions'
_journal_page_first 1904
_journal_paper_doi 10.1039/b101005k
_journal_year 2001
_chemical_formula_sum 'C4 H16 Mn2 N2 O14 P2'
_chemical_formula_weight 488.00
_space_group_IT_number 14
_symmetry_cell_setting monoclinic
_symmetry_Int_Tables_number 14
_symmetry_space_group_name_Hall '-P 2yn'
_symmetry_space_group_name_H-M 'P 1 21/n 1'
_audit_creation_date 'Tue Dec  6 16:01:00 2000'
_audit_creation_method 'from TEXRAY.INF file'
_cell_angle_alpha 90
_cell_angle_beta 98.924(1)
_cell_angle_gamma 90
_cell_formula_units_Z 2
_cell_length_a 5.4573(4)
_cell_length_b 8.9650(7)
_cell_length_c 15.253(1)
_cell_measurement_reflns_used 0
_cell_measurement_temperature 273.2
_cell_measurement_theta_max 0.0
_cell_measurement_theta_min 0.0
_cell_volume 737.22(9)
_computing_cell_refinement 'MSC/AFC Diffractometer Control'
_computing_data_collection 'MSC/AFC Diffractometer Control'
_computing_data_reduction teXsan
_computing_publication_material teXsan
_computing_structure_refinement teXsan
_diffrn_ambient_temperature 273.2
_diffrn_measurement_device unknown
_diffrn_measurement_method 'omega scans with profile analysis'
_diffrn_orient_matrix_UB_11 0.00000
_diffrn_orient_matrix_UB_12 0.00000
_diffrn_orient_matrix_UB_13 0.00000
_diffrn_orient_matrix_UB_21 0.00000
_diffrn_orient_matrix_UB_22 0.00000
_diffrn_orient_matrix_UB_23 0.00000
_diffrn_orient_matrix_UB_31 0.00000
_diffrn_orient_matrix_UB_32 0.00000
_diffrn_orient_matrix_UB_33 0.00000
_diffrn_radiation_monochromator graphite
_diffrn_radiation_source 'X-ray tube'
_diffrn_radiation_type MoKalpha
_diffrn_radiation_wavelength 0.7107
_diffrn_reflns_av_R_equivalents 2.35
_diffrn_reflns_limit_h_max 5
_diffrn_reflns_limit_h_min -6
_diffrn_reflns_limit_k_max 5
_diffrn_reflns_limit_k_min -9
_diffrn_reflns_limit_l_max 15
_diffrn_reflns_limit_l_min -16
_diffrn_reflns_number 3230
_diffrn_reflns_theta_max 23.26
_diffrn_standards_decay_% 0.00
_diffrn_standards_interval_count 0
_diffrn_standards_number 0
_exptl_absorpt_coefficient_mu 2.010
_exptl_absorpt_correction_type none
_exptl_crystal_colour unknown
_exptl_crystal_density_diffrn 2.198
_exptl_crystal_description unknown
_exptl_crystal_F_000 492.00
_exptl_crystal_size_max 0.000
_exptl_crystal_size_mid 0.000
_exptl_crystal_size_min 0.000
_refine_diff_density_max 0.28
_refine_diff_density_min -0.37
_refine_ls_extinction_method none
_refine_ls_goodness_of_fit_obs 1.334
_refine_ls_hydrogen_treatment refall
_refine_ls_matrix_type full
_refine_ls_number_parameters 141
_refine_ls_number_reflns 808
_refine_ls_number_restraints 0
_refine_ls_R_factor_obs 0.0239
_refine_ls_shift/esd_max 5.1720
_refine_ls_structure_factor_coef F
_refine_ls_weighting_scheme sigma
_refine_ls_wR_factor_obs 0.0270
_reflns_number_observed 808
_reflns_number_total 1136
_reflns_observed_criterion 3.00
_cod_data_source_file b101005k.txt
_cod_data_source_block '[Mn2(HPO4)2(C2O4)(H2O)2](H3N(CH2)2NH3)_(2)'
_cod_depositor_comments
;
The following automatic conversions were performed:

'_atom_site_thermal_displace_type' tag value 'Uij' was replaced with
'Uani' value 20 times.

Automatic conversion script
Id: cif_fix_values 1646 2011-03-28 12:23:43Z adriana 
;
_cod_original_cell_volume 737.22(8)
_cod_original_sg_symbol_H-M 'P 21/n     '
_cod_original_formula_sum 'C4 H16 N2 Mn2 O14 P2 '
_cod_database_code 7010604

loop_
_symmetry_equiv_pos_as_xyz
'   +x,   +y,   +z'
1/2-x,1/2+y,1/2-z
'   -x,   -y,   -z'
1/2+x,1/2-y,1/2+z

loop_
_atom_site_aniso_label
_atom_site_aniso_U_11
_atom_site_aniso_U_22
_atom_site_aniso_U_33
_atom_site_aniso_U_12
_atom_site_aniso_U_13
_atom_site_aniso_U_23
Mn(1) 0.0169(3) 0.0177(4) 0.0171(3) 0.0024(3) 0.0022(2) -0.0003(3)
P(1) 0.0163(5) 0.0144(6) 0.0156(5) 0.0004(4) 0.0015(4) -0.0008(4)
O(1) 0.023(2) 0.029(2) 0.018(2) 0.008(1) 0.004(1) 0.000(1)
O(2) 0.020(1) 0.022(2) 0.021(1) -0.003(1) 0.005(1) -0.004(1)
O(3) 0.028(2) 0.013(1) 0.023(2) 0.002(1) -0.001(1) 0.003(1)
O(4) 0.023(2) 0.028(2) 0.033(2) -0.001(1) -0.005(1) 0.007(2)
O(5) 0.022(1) 0.022(2) 0.015(2) 0.003(1) 0.003(1) 0.003(1)
O(6) 0.022(2) 0.020(2) 0.022(2) 0.007(1) 0.004(1) 0.001(1)
O(7) 0.022(2) 0.031(2) 0.019(2) 0.001(2) 0.000(1) 0.000(1)
N(1) 0.030(2) 0.023(2) 0.017(2) 0.005(2) 0.001(2) -0.003(2)
C(1) 0.014(2) 0.016(2) 0.018(2) -0.004(2) 0.003(2) -0.004(2)
C(2) 0.027(3) 0.026(3) 0.023(2) 0.004(2) 0.000(2) -0.004(2)

loop_
_atom_site_label
_atom_site_fract_x
_atom_site_fract_y
_atom_site_fract_z
_atom_site_U_iso_or_equiv
_atom_site_thermal_displace_type
_atom_site_calc_flag
_atom_site_calc_attached_atom
Mn(1) 0.1010(1) 0.48380(6) 0.81816(4) 0.0173(2) Uani ? ?
P(1) -0.3903(2) 0.2596(1) 0.81943(7) 0.0155(3) Uani ? ?
O(1) -0.2249(5) 0.6014(3) 1.0434(2) 0.0232(8) Uani ? ?
O(2) -0.1476(5) 0.3016(3) 0.7899(2) 0.0209(7) Uani ? ?
O(3) -0.0463(5) 0.5956(3) 0.6988(2) 0.0218(8) Uani ? ?
O(4) 0.3711(6) 0.6762(4) 0.8505(2) 0.0292(10) Uani ? ?
O(5) -0.1248(5) 0.6057(3) 0.9073(2) 0.0199(8) Uani ? ?
O(6) 0.3975(5) 0.3602(3) 0.7795(2) 0.0211(8) Uani ? ?
O(7) -0.3452(8) 0.2784(5) 0.9252(3) 0.0241(9) Uani ? ?
N(1) -0.0578(8) 0.9267(4) 0.8829(2) 0.024(1) Uani ? ?
C(1) -0.1010(7) 0.5598(4) 0.9858(3) 0.016(1) Uani ? ?
C(2) 0.0765(8) 1.0043(5) 0.9623(3) 0.026(1) Uani ? ?
H(1) 0.37(1) 0.720(7) 0.810(4) 0.08(2) Uani ? ?
H(2) 0.51(1) 0.646(7) 0.871(4) 0.07(2) Uani ? ?
H(3) 0.032(8) 0.924(4) 0.837(3) 0.03(1) Uani ? ?
H(4) -0.10(1) 0.824(7) 0.898(4) 0.08(2) Uani ? ?
H(5) 0.231(7) 0.955(4) 0.979(2) 0.014(9) Uani ? ?
H(7) 0.082(8) 1.105(5) 0.947(3) 0.03(1) Uani ? ?
H(8) -0.195(9) 0.978(5) 0.859(3) 0.04(1) Uani ? ?
H(9) -0.46(2) 0.29(1) 0.933(6) 0.10(2) Uani ? ?

loop_
_atom_type_symbol
_atom_type_oxidation_number
_atom_type_number_in_cell
_atom_type_scat_dispersion_real
_atom_type_scat_dispersion_imag
_atom_type_scat_source
Mn 0 4 0.337 0.728 'International Tables'
P 0 4 0.102 0.094 'International Tables'
O 0 28 0.011 0.006 'International Tables'
H 0 32 0.000 0.000 'International Tables'
C 0 8 0.003 0.002 'International Tables'
N 0 4 0.006 0.003 'International Tables'

loop_
_geom_angle_atom_site_label_1
_geom_angle_atom_site_label_2
_geom_angle_atom_site_label_3
_geom_angle
_geom_angle_site_symmetry_1
_geom_angle_site_symmetry_2
_geom_angle_site_symmetry_3
_geom_angle_publ_flag
O(1) Mn(1) O(2) 91.1(1) ? ? ? yes
O(1) Mn(1) O(3) 169.71(10) ? ? ? yes
O(1) Mn(1) O(4) 87.9(1) ? ? ? yes
O(1) Mn(1) O(5) 73.23(9) ? ? ? yes
O(1) Mn(1) O(6) 87.2(1) ? ? ? yes
O(2) Mn(1) O(3) 92.5(1) ? ? ? yes
O(2) Mn(1) O(4) 178.9(1) ? ? ? yes
O(2) Mn(1) O(5) 95.93(10) ? ? ? yes
O(2) Mn(1) O(6) 91.89(10) ? ? ? yes
O(3) Mn(1) O(4) 88.5(1) ? ? ? yes
O(3) Mn(1) O(5) 96.80(10) ? ? ? yes
O(3) Mn(1) O(6) 102.3(1) ? ? ? yes
O(4) Mn(1) O(5) 84.1(1) ? ? ? yes
O(4) Mn(1) O(6) 87.7(1) ? ? ? yes
O(5) Mn(1) O(6) 159.04(10) ? ? ? yes
O(2) P(1) O(3) 111.7(2) ? ? ? yes
O(2) P(1) O(6) 112.4(2) ? ? ? yes
O(2) P(1) O(7) 105.6(2) ? ? ? yes
O(3) P(1) O(6) 111.2(2) ? ? ? yes
O(3) P(1) O(7) 106.3(2) ? ? ? yes
O(6) P(1) O(7) 109.2(2) ? ? ? yes
Mn(1) O(1) C(1) 116.3(2) ? ? ? yes
Mn(1) O(2) P(1) 133.9(2) ? ? ? yes
Mn(1) O(3) P(1) 131.0(2) ? ? ? yes
Mn(1) O(5) C(1) 115.6(2) ? ? ? yes
Mn(1) O(6) P(1) 140.1(2) ? ? ? yes
O(1) C(1) O(5) 126.1(3) ? ? ? yes
O(1) C(1) C(1) 116.8(4) ? ? ? yes
O(5) C(1) C(1) 117.2(4) ? ? ? yes
N(1) C(2) C(2) 109.4(5) ? ? ? yes

loop_
_geom_bond_atom_site_label_1
_geom_bond_atom_site_label_2
_geom_bond_distance
_geom_bond_site_symmetry_1
_geom_bond_site_symmetry_2
_geom_bond_publ_flag
Mn(1) O(1) 2.249(3) ? ? yes
Mn(1) O(2) 2.125(3) ? ? yes
Mn(1) O(3) 2.123(3) ? ? yes
Mn(1) O(4) 2.273(3) ? ? yes
Mn(1) O(5) 2.254(3) ? ? yes
Mn(1) O(6) 2.119(3) ? ? yes
P(1) O(2) 1.511(3) ? ? yes
P(1) O(3) 1.526(3) ? ? yes
P(1) O(6) 1.519(3) ? ? yes
P(1) O(7) 1.602(4) ? ? yes
O(1) C(1) 1.246(4) ? ? yes
O(5) C(1) 1.254(4) ? ? yes
N(1) C(2) 1.487(5) ? ? yes
C(1) C(1) 1.551(7) ? ? yes
C(2) C(2) 1.525(8) ? ? yes
